data_4086978
loop_
_publ_author_name
'Wang, Zikuan'
'Fu, Xuefeng'

_publ_section_title
;
 Synthesis, Characterization, and Reactivity Studies of Subphthalocyanine
 Boron Triflate
;
_journal_issue 2
_journal_name_full Organometallics
_journal_page_first 285
_journal_paper_doi 10.1021/acs.organomet.6b00754
_journal_volume 36
_journal_year 2017
_chemical_formula_moiety 'C25 H15 B N6'
_chemical_formula_sum 'C25 H15 B N6'
_chemical_formula_weight 410.24
_space_group_crystal_system orthorhombic
_space_group_IT_number 62
_space_group_name_Hall '-P 2ac 2n'
_space_group_name_H-M_alt 'P n m a'
_symmetry_space_group_name_Hall '-P 2ac 2n'
_symmetry_space_group_name_H-M 'P n m a'
_atom_sites_solution_hydrogens geom
_atom_sites_solution_primary direct
_audit_creation_date 2015-05-08
_audit_creation_method
;
Olex2 1.2
(compiled 2015.01.26 svn.r3150 for OlexSys, GUI svn.r4998)
;
_cell_angle_alpha 90
_cell_angle_beta 90
_cell_angle_gamma 90
_cell_formula_units_Z 4
_cell_length_a 10.537(2)
_cell_length_b 15.918(3)
_cell_length_c 11.484(2)
_cell_measurement_reflns_used 6251
_cell_measurement_temperature 173.1500
_cell_measurement_theta_max 27.4696
_cell_measurement_theta_min 1.2793
_cell_volume 1926.2(6)
_computing_cell_refinement 'CrystalClear (Rigaku Inc., 2007)'
_computing_data_collection 'CrystalClear (Rigaku Inc., 2007)'
_computing_data_reduction 'CrystalClear (Rigaku Inc., 2007)'
_computing_molecular_graphics 'Olex2 (Dolomanov et al., 2009)'
_computing_publication_material 'CIFTAB (Sheldrick, 2013)'
_computing_structure_refinement 'SHELXL (Sheldrick, 2014)'
_computing_structure_solution
;
'SHELXT (Sheldrick, 2014)'

;
_diffrn_ambient_temperature 173.1500
_diffrn_detector_area_resol_mean 28.5714
_diffrn_measured_fraction_theta_full 0.996
_diffrn_measured_fraction_theta_max 0.997
_diffrn_measurement_details
;
scan:
    Number of images: 360
               Slice: -110.0000 - 70.0000
         Image width: 0.5000
            Exp time: 3.0000
       Rotation axis: Omega
               Omega: 0.0000
                 Chi: 45.0000
                 Phi: 180.0000
                 XTD: 45.2851
              2theta: -20.0759
scan:
    Number of images: 282
               Slice: -101.0000 - 40.0000
         Image width: 0.5000
            Exp time: 3.0000
       Rotation axis: Omega
               Omega: 0.0000
                 Chi: 45.0000
                 Phi: 0.0000
                 XTD: 45.2851
              2theta: -20.0759
;
_diffrn_measurement_device
;
Saturn724+ (2x2 bin mode)
;
_diffrn_measurement_device_details
;
AFC10: Fixed Chi 2 circle
;
_diffrn_measurement_device_type 'MM007-HF CCD(Saturn 724+)'
_diffrn_measurement_method '\w scans at fixed \c = 45\%'
_diffrn_orient_matrix_type d*Trek
_diffrn_orient_matrix_UB_11 0.0150
_diffrn_orient_matrix_UB_12 -0.0651
_diffrn_orient_matrix_UB_13 0.0674
_diffrn_orient_matrix_UB_21 0.0817
_diffrn_orient_matrix_UB_22 0.0285
_diffrn_orient_matrix_UB_23 0.0093
_diffrn_orient_matrix_UB_31 -0.0192
_diffrn_orient_matrix_UB_32 0.0408
_diffrn_orient_matrix_UB_33 0.0437
_diffrn_radiation_detector CCD
_diffrn_radiation_monochromator Confocal
_diffrn_radiation_type MoK\a
_diffrn_radiation_wavelength 0.71073
_diffrn_reflns_av_R_equivalents 0.0359
_diffrn_reflns_av_unetI/netI 0.0199
_diffrn_reflns_Laue_measured_fraction_full 0.996
_diffrn_reflns_Laue_measured_fraction_max 0.997
_diffrn_reflns_limit_h_max 13
_diffrn_reflns_limit_h_min -13
_diffrn_reflns_limit_k_max 20
_diffrn_reflns_limit_k_min -20
_diffrn_reflns_limit_l_max 14
_diffrn_reflns_limit_l_min -14
_diffrn_reflns_number 13197
_diffrn_reflns_point_group_measured_fraction_full 0.996
_diffrn_reflns_point_group_measured_fraction_max 0.997
_diffrn_reflns_theta_full 26.000
_diffrn_reflns_theta_max 27.472
_diffrn_reflns_theta_min 2.559
_diffrn_source 'Rotating Anode'
_diffrn_source_current 24.0000
_diffrn_source_power 1.2000
_diffrn_source_voltage 50.0000
_exptl_absorpt_coefficient_mu 0.087
_exptl_absorpt_correction_T_max 1.0000
_exptl_absorpt_correction_T_min 0.8518
_exptl_absorpt_correction_type multi-scan
_exptl_absorpt_process_details 'CrystalClear (Rigaku Inc., 2007)'
_exptl_crystal_colour black
_exptl_crystal_colour_primary black
_exptl_crystal_density_diffrn 1.415
_exptl_crystal_description block
_exptl_crystal_F_000 848
_exptl_crystal_size_max 0.38
_exptl_crystal_size_mid 0.34
_exptl_crystal_size_min 0.21
_refine_diff_density_max 0.605
_refine_diff_density_min -0.183
_refine_diff_density_rms 0.057
_refine_ls_extinction_method none
_refine_ls_goodness_of_fit_ref 1.164
_refine_ls_hydrogen_treatment constr
_refine_ls_matrix_type full
_refine_ls_number_parameters 152
_refine_ls_number_reflns 2278
_refine_ls_number_restraints 0
_refine_ls_restrained_S_all 1.164
_refine_ls_R_factor_all 0.0583
_refine_ls_R_factor_gt 0.0575
_refine_ls_shift/su_max 0.001
_refine_ls_shift/su_mean 0.000
_refine_ls_structure_factor_coef Fsqd
_refine_ls_weighting_details 'w=1/[\s^2^(Fo^2^)+(0.0540P)^2^+1.6004P] where P=(Fo^2^+2Fc^2^)/3'
_refine_ls_weighting_scheme calc
_refine_ls_wR_factor_gt 0.1403
_refine_ls_wR_factor_ref 0.1409
_reflns_Friedel_coverage 0.000
_reflns_number_gt 2248
_reflns_number_total 2278
_reflns_threshold_expression 'I > 2\s(I)'
_cod_data_source_file om6b00754_si_002.cif
_cod_data_source_block (subPc)BMe
_cod_original_cell_volume 1926.1(7)
_cod_database_code 4086978
_shelx_space_group_comment
;
The symmetry employed for this shelxl refinement is uniquely defined
by the following loop, which should always be used as a source of
symmetry information in preference to the above space-group names.
They are only intended as comments.
;
_diffrn_number_total 2523
_olex2_refinement_description
;
1. Fixed Uiso
 At 1.2 times of:
  All C(H) groups
 At 1.5 times of:
  All C(H,H,H) groups
2. Others
 Fixed Sof: H13A(0.5) H13B(0.5) H13C(0.5)
3.a Aromatic/amide H refined with riding coordinates:
 C3(H3), C4(H4), C5(H5), C6(H6), C11(H11), C12(H12)
3.b Idealised Me refined as rotating group:
 C13(H13A,H13B,H13C)
;
_shelx_shelxl_version_number 2014/7
_olex2_submission_special_instructions 'No special instructions were received'

loop_
_space_group_symop_operation_xyz
'x, y, z'
'-x+1/2, -y, z+1/2'
'-x, y+1/2, -z'
'x+1/2, -y+1/2, -z+1/2'
'-x, -y, -z'
'x-1/2, y, -z-1/2'
'x, -y-1/2, z'
'-x-1/2, y-1/2, z-1/2'

loop_
_atom_site_label
_atom_site_type_symbol
_atom_site_fract_x
_atom_site_fract_y
_atom_site_fract_z
_atom_site_U_iso_or_equiv
_atom_site_adp_type
_atom_site_occupancy
_atom_site_site_symmetry_order
_atom_site_calc_flag
_atom_site_refinement_flags_posn
_atom_site_refinement_flags_adp
_atom_site_refinement_flags_occupancy
_atom_site_disorder_assembly
_atom_site_disorder_group
N1 N 0.5833(2) 0.2500 -0.01102(18) 0.0245(4) Uani 1 2 d S T P . .
N2 N 0.47858(13) 0.32394(9) 0.14135(12) 0.0220(3) Uani 1 1 d . . . . .
N3 N 0.47593(14) 0.39523(9) 0.32353(13) 0.0243(3) Uani 1 1 d . . . . .
N4 N 0.42167(19) 0.2500 0.31162(18) 0.0225(4) Uani 1 2 d S T P . .
C1 C 0.55314(16) 0.32181(11) 0.04403(14) 0.0229(4) Uani 1 1 d . . . . .
C2 C 0.61241(16) 0.40396(11) 0.03591(15) 0.0241(4) Uani 1 1 d . . . . .
C3 C 0.69538(17) 0.43898(12) -0.04573(16) 0.0291(4) Uani 1 1 d . . . . .
H3 H 0.7184 0.4092 -0.1121 0.035 Uiso 1 1 calc R . . . .
C4 C 0.74220(17) 0.51837(12) -0.02587(17) 0.0308(4) Uani 1 1 d . . . . .
H4 H 0.7956 0.5432 -0.0805 0.037 Uiso 1 1 calc R . . . .
C5 C 0.70996(18) 0.56267(12) 0.07679(18) 0.0338(4) Uani 1 1 d . . . . .
H5 H 0.7423 0.6164 0.0883 0.041 Uiso 1 1 calc R . . . .
C6 C 0.63104(17) 0.52772(11) 0.16073(16) 0.0280(4) Uani 1 1 d . . . . .
H6 H 0.6128 0.5563 0.2293 0.034 Uiso 1 1 calc R . . . .
C7 C 0.58017(16) 0.44870(11) 0.13909(15) 0.0243(4) Uani 1 1 d . . . . .
C8 C 0.50041(16) 0.39308(10) 0.20862(15) 0.0230(4) Uani 1 1 d . . . . .
C9 C 0.44484(16) 0.32158(11) 0.37365(15) 0.0237(4) Uani 1 1 d . . . . .
C10 C 0.46391(16) 0.29485(11) 0.49389(15) 0.0253(4) Uani 1 1 d . . . . .
C11 C 0.49405(17) 0.33942(12) 0.59394(15) 0.0276(4) Uani 1 1 d . . . . .
H11 H 0.4964 0.3978 0.5938 0.033 Uiso 1 1 calc R . . . .
C12 C 0.52065(19) 0.29392(13) 0.69439(16) 0.0333(4) Uani 1 1 d . . . . .
H12 H 0.5388 0.3225 0.7630 0.040 Uiso 1 1 calc R . . . .
C13 C 0.2548(2) 0.2500 0.1434(2) 0.0280(5) Uani 1 2 d S T P . .
H13A H 0.2116 0.2959 0.1803 0.042 Uiso 0.5 1 calc GR . . A -1
H13B H 0.2160 0.1980 0.1662 0.042 Uiso 0.5 1 calc GR . . A -1
H13C H 0.2495 0.2561 0.0604 0.042 Uiso 0.5 1 calc GR . . A -1
B1 B 0.3996(3) 0.2500 0.1819(2) 0.0219(5) Uani 1 2 d S T P . .

loop_
_atom_site_aniso_label
_atom_site_aniso_U_11
_atom_site_aniso_U_22
_atom_site_aniso_U_33
_atom_site_aniso_U_23
_atom_site_aniso_U_13
_atom_site_aniso_U_12
N1 0.0280(10) 0.0254(10) 0.0201(10) 0.000 -0.0008(8) 0.000
N2 0.0220(7) 0.0229(7) 0.0210(7) -0.0001(5) -0.0003(5) 0.0010(5)
N3 0.0243(7) 0.0247(7) 0.0238(7) -0.0009(6) 0.0014(6) 0.0038(6)
N4 0.0207(9) 0.0239(10) 0.0230(10) 0.000 0.0026(8) 0.000
C1 0.0244(8) 0.0256(8) 0.0187(7) 0.0018(6) -0.0013(6) 0.0012(6)
C2 0.0232(8) 0.0256(8) 0.0237(8) 0.0025(7) -0.0015(6) 0.0011(6)
C3 0.0275(9) 0.0317(9) 0.0281(9) 0.0035(7) 0.0021(7) 0.0014(7)
C4 0.0255(8) 0.0296(9) 0.0372(10) 0.0097(8) 0.0036(7) -0.0030(7)
C5 0.0324(9) 0.0256(9) 0.0434(11) 0.0033(8) -0.0045(8) -0.0056(7)
C6 0.0292(9) 0.0246(8) 0.0301(9) -0.0022(7) -0.0023(7) 0.0017(7)
C7 0.0236(8) 0.0233(8) 0.0261(8) 0.0026(7) -0.0033(7) 0.0031(6)
C8 0.0216(8) 0.0224(8) 0.0250(8) -0.0007(6) -0.0012(6) 0.0032(6)
C9 0.0216(8) 0.0257(9) 0.0237(8) -0.0026(7) 0.0036(6) 0.0029(6)
C10 0.0220(8) 0.0298(9) 0.0240(8) -0.0009(7) 0.0041(6) 0.0011(7)
C11 0.0276(9) 0.0294(9) 0.0259(9) -0.0034(7) 0.0040(7) 0.0008(7)
C12 0.0374(10) 0.0396(11) 0.0230(9) -0.0045(8) -0.0009(7) 0.0013(8)
C13 0.0208(11) 0.0275(12) 0.0356(14) 0.000 -0.0042(10) 0.000
B1 0.0217(12) 0.0222(12) 0.0219(12) 0.000 -0.0001(10) 0.000

loop_
_atom_type_symbol
_atom_type_description
_atom_type_scat_dispersion_real
_atom_type_scat_dispersion_imag
_atom_type_scat_source
C C 0.0033 0.0016 'International Tables Vol C Tables 4.2.6.8 and 6.1.1.4'
H H 0.0000 0.0000 'International Tables Vol C Tables 4.2.6.8 and 6.1.1.4'
B B 0.0013 0.0007 'International Tables Vol C Tables 4.2.6.8 and 6.1.1.4'
N N 0.0061 0.0033 'International Tables Vol C Tables 4.2.6.8 and 6.1.1.4'

loop_
_geom_angle_atom_site_label_1
_geom_angle_atom_site_label_2
_geom_angle_atom_site_label_3
_geom_angle
_geom_angle_site_symmetry_1
_geom_angle_site_symmetry_3
C1 N1 C1 116.5(2) 7_565 .
C1 N2 B1 123.24(15) . .
C8 N2 C1 112.71(14) . .
C8 N2 B1 123.05(15) . .
C8 N3 C9 116.35(15) . .
C9 N4 C9 113.1(2) 7_565 .
C9 N4 B1 122.88(10) . .
C9 N4 B1 122.88(10) 7_565 .
N1 C1 N2 122.79(16) . .
N1 C1 C2 129.33(16) . .
N2 C1 C2 106.11(14) . .
C3 C2 C1 132.15(16) . .
C3 C2 C7 120.54(16) . .
C7 C2 C1 107.12(15) . .
C2 C3 H3 120.7 . .
C4 C3 C2 118.65(18) . .
C4 C3 H3 120.7 . .
C3 C4 H4 119.7 . .
C3 C4 C5 120.64(17) . .
C5 C4 H4 119.7 . .
C4 C5 H5 119.3 . .
C6 C5 C4 121.48(17) . .
C6 C5 H5 119.3 . .
C5 C6 H6 121.0 . .
C5 C6 C7 117.99(17) . .
C7 C6 H6 121.0 . .
C2 C7 C8 106.83(15) . .
C6 C7 C2 120.63(16) . .
C6 C7 C8 132.36(17) . .
N2 C8 C7 106.07(15) . .
N3 C8 N2 122.94(16) . .
N3 C8 C7 129.21(16) . .
N3 C9 N4 123.15(16) . .
N3 C9 C10 128.69(16) . .
N4 C9 C10 105.97(15) . .
C10 C10 C9 106.96(10) 7_565 .
C11 C10 C9 131.79(17) . .
C11 C10 C10 120.76(11) . 7_565
C10 C11 H11 121.1 . .
C10 C11 C12 117.83(18) . .
C12 C11 H11 121.1 . .
C11 C12 C12 121.39(11) . 7_565
C11 C12 H12 119.3 . .
C12 C12 H12 119.3 7_565 .
H13A C13 H13B 109.5 . .
H13A C13 H13C 109.5 . .
H13B C13 H13C 109.5 . .
B1 C13 H13A 109.5 . .
B1 C13 H13B 109.5 . .
B1 C13 H13C 109.5 . .
N2 B1 N2 101.97(19) 7_565 .
N2 B1 C13 116.22(14) 7_565 .
N2 B1 C13 116.22(14) . .
N4 B1 N2 102.67(14) . 7_565
N4 B1 N2 102.67(14) . .
N4 B1 C13 115.0(2) . .

loop_
_geom_bond_atom_site_label_1
_geom_bond_atom_site_label_2
_geom_bond_distance
_geom_bond_site_symmetry_2
N1 C1 1.344(2) 7_565
N1 C1 1.344(2) .
N2 C1 1.367(2) .
N2 C8 1.364(2) .
N2 B1 1.515(2) .
N3 C8 1.345(2) .
N3 C9 1.347(2) .
N4 C9 1.366(2) .
N4 C9 1.366(2) 7_565
N4 B1 1.507(3) .
C1 C2 1.452(2) .
C2 C3 1.398(2) .
C2 C7 1.424(2) .
C3 H3 0.9300 .
C3 C4 1.376(3) .
C4 H4 0.9300 .
C4 C5 1.415(3) .
C5 H5 0.9300 .
C5 C6 1.389(3) .
C6 H6 0.9300 .
C6 C7 1.390(2) .
C7 C8 1.459(2) .
C9 C10 1.459(2) .
C10 C10 1.428(4) 7_565
C10 C11 1.387(2) .
C11 H11 0.9300 .
C11 C12 1.391(3) .
C12 C12 1.398(4) 7_565
C12 H12 0.9300 .
C13 H13A 0.9600 .
C13 H13B 0.9600 .
C13 H13C 0.9600 .
C13 B1 1.589(4) .
B1 N2 1.515(2) 7_565

loop_
_geom_torsion_atom_site_label_1
_geom_torsion_atom_site_label_2
_geom_torsion_atom_site_label_3
_geom_torsion_atom_site_label_4
_geom_torsion
_geom_torsion_site_symmetry_1
_geom_torsion_site_symmetry_4
N1 C1 C2 C3 16.6(3) . .
N1 C1 C2 C7 -158.25(19) . .
N2 C1 C2 C3 -178.52(18) . .
N2 C1 C2 C7 6.65(18) . .
N3 C9 C10 C10 -157.22(15) . 7_565
N3 C9 C10 C11 14.5(3) . .
N4 C9 C10 C10 6.08(14) . 7_565
N4 C9 C10 C11 177.80(19) . .
C1 N1 C1 N2 -10.0(3) 7_565 .
C1 N1 C1 C2 152.65(14) 7_565 .
C1 N2 C8 N3 -155.30(16) . .
C1 N2 C8 C7 10.76(19) . .
C1 N2 B1 N2 31.1(3) . 7_565
C1 N2 B1 N4 137.25(16) . .
C1 N2 B1 C13 -96.3(2) . .
C1 C2 C3 C4 -176.10(18) . .
C1 C2 C7 C6 175.24(15) . .
C1 C2 C7 C8 -0.44(18) . .
C2 C3 C4 C5 1.8(3) . .
C2 C7 C8 N2 -5.93(18) . .
C2 C7 C8 N3 158.94(17) . .
C3 C2 C7 C6 -0.3(3) . .
C3 C2 C7 C8 -176.00(16) . .
C3 C4 C5 C6 0.3(3) . .
C4 C5 C6 C7 -2.4(3) . .
C5 C6 C7 C2 2.4(3) . .
C5 C6 C7 C8 176.81(18) . .
C6 C7 C8 N2 179.10(17) . .
C6 C7 C8 N3 -16.0(3) . .
C7 C2 C3 C4 -1.8(3) . .
C8 N2 C1 N1 155.08(18) . .
C8 N2 C1 C2 -11.04(19) . .
C8 N2 B1 N2 -136.55(14) . 7_565
C8 N2 B1 N4 -30.4(2) . .
C8 N2 B1 C13 96.0(2) . .
C8 N3 C9 N4 -8.8(2) . .
C8 N3 C9 C10 151.96(17) . .
C9 N3 C8 N2 9.0(2) . .
C9 N3 C8 C7 -153.61(17) . .
C9 N4 C9 N3 153.87(13) 7_565 .
C9 N4 C9 C10 -10.6(2) 7_565 .
C9 N4 B1 N2 -30.6(3) 7_565 7_565
C9 N4 B1 N2 30.6(3) . .
C9 N4 B1 N2 -136.21(17) 7_565 .
C9 N4 B1 N2 136.21(17) . 7_565
C9 N4 B1 C13 96.58(18) 7_565 .
C9 N4 B1 C13 -96.58(18) . .
C9 C10 C11 C12 -172.51(17) . .
C10 C10 C11 C12 -1.7(2) 7_565 .
C10 C11 C12 C12 1.7(2) . 7_565
B1 N2 C1 N1 -13.7(3) . .
B1 N2 C1 C2 -179.87(16) . .
B1 N2 C8 N3 13.6(3) . .
B1 N2 C8 C7 179.61(16) . .
B1 N4 C9 N3 -14.1(3) . .
B1 N4 C9 C10 -178.59(19) . .
